data_7105069
loop_
_publ_author_name
'Thimer, Kelsey C'
'Al-Rafia, S M Ibrahim'
'Ferguson, Michael J'
'McDonald, Robert'
'Rivard, Eric'

_publ_section_title
;
 Donor/acceptor stabilization of Ge(II) dihydride.
;
_journal_issue 46
_journal_name_full 'Chemical communications (Cambridge, England)'
_journal_page_first 7119
_journal_page_last 7121
_journal_paper_doi 10.1039/b915950a
_journal_year 2009
_chemical_formula_moiety 'C27 H36 Cl2 N2 Sn'
_chemical_formula_sum 'C27 H36 Cl2 N2 Sn'
_chemical_formula_weight 578.17
_chemical_name_common 3
_chemical_name_systematic
;
?
;
_space_group_IT_number 19
_symmetry_cell_setting orthorhombic
_symmetry_space_group_name_Hall 'P 2ac 2ab'
_symmetry_space_group_name_H-M 'P 21 21 21'
_atom_sites_solution_hydrogens geom
_atom_sites_solution_primary direct
_atom_sites_solution_secondary difmap
_audit_creation_method SHELXL-97
_cell_angle_alpha 90.00
_cell_angle_beta 90.00
_cell_angle_gamma 90.00
_cell_formula_units_Z 4
_cell_length_a 9.325(2)
_cell_length_b 15.529(4)
_cell_length_c 19.495(4)
_cell_measurement_reflns_used 3165
_cell_measurement_temperature 173(2)
_cell_measurement_theta_max 16.99
_cell_measurement_theta_min 2.09
_cell_volume 2823.1(11)
_computing_cell_refinement 'Bruker SAINT'
_computing_data_collection 'Bruker APEX2'
_computing_data_reduction 'Bruker SAINT'
_computing_molecular_graphics 'Bruker SHELXTL'
_computing_publication_material 'Bruker SHELXTL'
_computing_structure_refinement 'SHELXL-97 (Sheldrick, 2008)'
_computing_structure_solution 'DIRDIF-2008 (Beurskens et al., 2008)'
_diffrn_ambient_temperature 173(2)
_diffrn_measured_fraction_theta_full 1.000
_diffrn_measured_fraction_theta_max 1.000
_diffrn_measurement_device_type 'Bruker APEX-II CCD'
_diffrn_measurement_method '\w scans'
_diffrn_radiation_monochromator graphite
_diffrn_radiation_source 'fine-focus sealed tube'
_diffrn_radiation_type MoK\a
_diffrn_radiation_wavelength 0.71073
_diffrn_reflns_av_R_equivalents 0.1245
_diffrn_reflns_av_sigmaI/netI 0.0962
_diffrn_reflns_limit_h_max 11
_diffrn_reflns_limit_h_min -11
_diffrn_reflns_limit_k_max 18
_diffrn_reflns_limit_k_min -18
_diffrn_reflns_limit_l_max 23
_diffrn_reflns_limit_l_min -23
_diffrn_reflns_number 20478
_diffrn_reflns_theta_full 25.50
_diffrn_reflns_theta_max 25.50
_diffrn_reflns_theta_min 1.68
_exptl_absorpt_coefficient_mu 1.111
_exptl_absorpt_correction_T_max 0.9115
_exptl_absorpt_correction_T_min 0.6545
_exptl_absorpt_correction_type integration
_exptl_absorpt_process_details 'SADABS (Sheldrick, 2008)'
_exptl_crystal_colour colorless
_exptl_crystal_density_diffrn 1.360
_exptl_crystal_density_method 'not measured'
_exptl_crystal_description prism
_exptl_crystal_F_000 1184
_exptl_crystal_size_max 0.42
_exptl_crystal_size_mid 0.17
_exptl_crystal_size_min 0.09
_refine_diff_density_max 1.209
_refine_diff_density_min -0.564
_refine_diff_density_rms 0.136
_refine_ls_abs_structure_details 'Flack H D (1983), Acta Cryst. A39, 876-881'
_refine_ls_abs_structure_Flack -0.08(5)
_refine_ls_extinction_method none
_refine_ls_goodness_of_fit_ref 1.066
_refine_ls_hydrogen_treatment constr
_refine_ls_matrix_type full
_refine_ls_number_parameters 289
_refine_ls_number_reflns 5247
_refine_ls_number_restraints 0
_refine_ls_restrained_S_all 1.066
_refine_ls_R_factor_all 0.1109
_refine_ls_R_factor_gt 0.0596
_refine_ls_shift/su_max 0.001
_refine_ls_shift/su_mean 0.000
_refine_ls_structure_factor_coef Fsqd
_refine_ls_weighting_details 'calc w=1/[\s^2^(Fo^2^)+(0.0725P)^2^+0.0000P] where P=(Fo^2^+2Fc^2^)/3'
_refine_ls_weighting_scheme calc
_refine_ls_wR_factor_gt 0.1277
_refine_ls_wR_factor_ref 0.1513
_reflns_number_gt 3521
_reflns_number_total 5247
_reflns_threshold_expression I>2\s(I)
_cod_data_source_file b915950a.txt
_cod_data_source_block riv0904
_cod_depositor_comments
;
The following automatic conversions were performed:
'_symmetry_cell_setting' value 'Orthorhombic' changed to 'orthorhombic'
according to '/home/saulius/struct/CIF-dictionaries/cif_core.dic'
dictionary named 'cif_core.dic' version 2.4.1 from 2010-06-29.

Automatic conversion script
Id: cif_fix_enum 1527 2010-12-29 10:47:43Z saulius 
;
_cod_database_code 7105069

loop_
_symmetry_equiv_pos_as_xyz
'x, y, z'
'-x+1/2, -y, z+1/2'
'-x, y+1/2, -z+1/2'
'x+1/2, -y+1/2, -z'

loop_
_atom_site_label
_atom_site_type_symbol
_atom_site_fract_x
_atom_site_fract_y
_atom_site_fract_z
_atom_site_U_iso_or_equiv
_atom_site_adp_type
_atom_site_occupancy
_atom_site_symmetry_multiplicity
_atom_site_calc_flag
_atom_site_refinement_flags
_atom_site_disorder_assembly
_atom_site_disorder_group
Sn Sn 0.32443(6) 0.50832(4) 0.27308(3) 0.0418(2) Uani 1 1 d . . .
Cl1 Cl 0.1433(4) 0.59271(14) 0.21284(13) 0.0702(9) Uani 1 1 d . . .
Cl2 Cl 0.2950(4) 0.58519(16) 0.38052(12) 0.0666(9) Uani 1 1 d . . .
N1 N 0.1278(7) 0.3454(4) 0.2453(3) 0.0288(16) Uani 1 1 d . . .
N2 N 0.0676(7) 0.3779(4) 0.3481(3) 0.0275(16) Uani 1 1 d . . .
C1 C 0.1528(9) 0.4021(4) 0.2959(4) 0.0244(18) Uani 1 1 d . . .
C2 C 0.0252(10) 0.2861(5) 0.2651(4) 0.035(2) Uani 1 1 d . . .
H2 H -0.0128 0.2402 0.2385 0.042 Uiso 1 1 calc R . .
C3 C -0.0092(9) 0.3071(5) 0.3295(4) 0.031(2) Uani 1 1 d . . .
H3 H -0.0762 0.2775 0.3577 0.037 Uiso 1 1 calc R . .
C11 C 0.2042(11) 0.3396(5) 0.1800(4) 0.038(2) Uani 1 1 d . . .
C12 C 0.1291(12) 0.3666(6) 0.1212(4) 0.044(3) Uani 1 1 d . . .
C13 C 0.2046(16) 0.3539(6) 0.0594(4) 0.062(3) Uani 1 1 d . . .
H13 H 0.1610 0.3705 0.0174 0.074 Uiso 1 1 calc R . .
C14 C 0.3376(18) 0.3186(7) 0.0581(5) 0.072(4) Uani 1 1 d . . .
H14 H 0.3826 0.3097 0.0149 0.086 Uiso 1 1 calc R . .
C15 C 0.4100(13) 0.2953(7) 0.1167(6) 0.063(3) Uani 1 1 d . . .
H15 H 0.5045 0.2727 0.1146 0.076 Uiso 1 1 calc R . .
C16 C 0.3391(12) 0.3061(5) 0.1802(5) 0.048(2) Uani 1 1 d . . .
C17 C -0.0177(13) 0.4012(6) 0.1224(5) 0.053(3) Uani 1 1 d . . .
H17 H -0.0395 0.4188 0.1707 0.064 Uiso 1 1 calc R . .
C18 C -0.1303(13) 0.3385(8) 0.1006(5) 0.076(4) Uani 1 1 d . . .
H18A H -0.2246 0.3663 0.1022 0.091 Uiso 1 1 calc R . .
H18B H -0.1296 0.2887 0.1315 0.091 Uiso 1 1 calc R . .
H18C H -0.1107 0.3192 0.0536 0.091 Uiso 1 1 calc R . .
C19 C -0.0313(13) 0.4822(7) 0.0768(5) 0.079(4) Uani 1 1 d . . .
H19A H -0.1298 0.5040 0.0789 0.095 Uiso 1 1 calc R . .
H19B H -0.0075 0.4674 0.0293 0.095 Uiso 1 1 calc R . .
H19C H 0.0349 0.5267 0.0932 0.095 Uiso 1 1 calc R . .
C20 C 0.4147(12) 0.2750(6) 0.2462(5) 0.056(3) Uani 1 1 d . . .
H20 H 0.3761 0.3106 0.2847 0.068 Uiso 1 1 calc R . .
C21 C 0.5791(12) 0.2881(8) 0.2458(7) 0.077(4) Uani 1 1 d . . .
H21A H 0.6192 0.2681 0.2895 0.092 Uiso 1 1 calc R . .
H21B H 0.6009 0.3493 0.2397 0.092 Uiso 1 1 calc R . .
H21C H 0.6214 0.2551 0.2081 0.092 Uiso 1 1 calc R . .
C22 C 0.3772(13) 0.1814(7) 0.2625(6) 0.072(4) Uani 1 1 d . . .
H22A H 0.4258 0.1639 0.3048 0.086 Uiso 1 1 calc R . .
H22B H 0.4086 0.1444 0.2246 0.086 Uiso 1 1 calc R . .
H22C H 0.2733 0.1759 0.2684 0.086 Uiso 1 1 calc R . .
C31 C 0.0691(9) 0.4110(5) 0.4179(4) 0.0258(19) Uani 1 1 d . . .
C32 C -0.0238(8) 0.4748(5) 0.4353(4) 0.031(2) Uani 1 1 d . . .
C33 C -0.0278(9) 0.4994(6) 0.5041(4) 0.040(2) Uani 1 1 d . . .
H33 H -0.0929 0.5429 0.5185 0.048 Uiso 1 1 calc R . .
C34 C 0.0608(11) 0.4617(7) 0.5508(5) 0.051(3) Uani 1 1 d . . .
H34 H 0.0568 0.4796 0.5973 0.061 Uiso 1 1 calc R . .
C35 C 0.1557(12) 0.3985(6) 0.5322(4) 0.047(2) Uani 1 1 d . . .
H35 H 0.2169 0.3733 0.5656 0.056 Uiso 1 1 calc R . .
C36 C 0.1619(10) 0.3710(5) 0.4632(4) 0.0321(19) Uani 1 1 d . . .
C37 C -0.1204(9) 0.5178(6) 0.3832(4) 0.042(2) Uani 1 1 d . . .
H37 H -0.0793 0.5064 0.3367 0.050 Uiso 1 1 calc R . .
C38 C -0.1245(14) 0.6161(6) 0.3934(6) 0.080(4) Uani 1 1 d . . .
H38A H -0.1876 0.6421 0.3590 0.096 Uiso 1 1 calc R . .
H38B H -0.0275 0.6396 0.3884 0.096 Uiso 1 1 calc R . .
H38C H -0.1609 0.6293 0.4394 0.096 Uiso 1 1 calc R . .
C39 C -0.2692(10) 0.4802(8) 0.3848(5) 0.071(4) Uani 1 1 d . . .
H39A H -0.3297 0.5100 0.3512 0.086 Uiso 1 1 calc R . .
H39B H -0.3101 0.4873 0.4307 0.086 Uiso 1 1 calc R . .
H39C H -0.2647 0.4188 0.3734 0.086 Uiso 1 1 calc R . .
C40 C 0.2708(10) 0.3033(6) 0.4417(5) 0.045(2) Uani 1 1 d . . .
H40 H 0.2450 0.2847 0.3942 0.054 Uiso 1 1 calc R . .
C41 C 0.2693(14) 0.2243(7) 0.4861(6) 0.093(5) Uani 1 1 d . . .
H41A H 0.1718 0.2009 0.4879 0.112 Uiso 1 1 calc R . .
H41B H 0.3007 0.2395 0.5325 0.112 Uiso 1 1 calc R . .
H41C H 0.3344 0.1811 0.4668 0.112 Uiso 1 1 calc R . .
C42 C 0.4189(12) 0.3442(8) 0.4380(7) 0.077(4) Uani 1 1 d . . .
H42A H 0.4150 0.3955 0.4087 0.093 Uiso 1 1 calc R . .
H42B H 0.4871 0.3028 0.4186 0.093 Uiso 1 1 calc R . .
H42C H 0.4500 0.3607 0.4841 0.093 Uiso 1 1 calc R . .

loop_
_atom_site_aniso_label
_atom_site_aniso_U_11
_atom_site_aniso_U_22
_atom_site_aniso_U_33
_atom_site_aniso_U_23
_atom_site_aniso_U_13
_atom_site_aniso_U_12
Sn 0.0576(4) 0.0326(3) 0.0351(3) -0.0018(3) 0.0084(3) -0.0097(3)
Cl1 0.128(3) 0.0307(12) 0.0518(16) 0.0030(10) -0.0178(16) 0.0163(14)
Cl2 0.111(2) 0.0556(15) 0.0336(12) -0.0136(11) 0.0074(15) -0.0348(17)
N1 0.036(4) 0.023(3) 0.028(4) -0.003(3) 0.005(3) -0.006(3)
N2 0.038(4) 0.021(3) 0.024(4) 0.006(3) 0.000(3) -0.002(3)
C1 0.031(5) 0.017(4) 0.025(4) 0.001(3) -0.008(4) 0.001(4)
C2 0.054(6) 0.029(4) 0.022(5) -0.003(4) 0.000(4) -0.008(4)
C3 0.039(5) 0.027(4) 0.026(4) 0.007(4) 0.003(4) -0.009(4)
C11 0.061(7) 0.027(4) 0.027(4) -0.009(4) 0.004(5) -0.017(5)
C12 0.084(8) 0.030(5) 0.019(5) -0.001(4) 0.004(5) -0.023(5)
C13 0.124(11) 0.039(6) 0.022(5) -0.004(4) 0.013(6) -0.018(7)
C14 0.128(12) 0.048(7) 0.040(6) -0.014(5) 0.026(8) -0.025(8)
C15 0.083(8) 0.048(6) 0.059(7) -0.011(5) 0.029(7) -0.012(6)
C16 0.065(7) 0.036(5) 0.042(5) -0.020(4) 0.018(6) -0.006(6)
C17 0.087(9) 0.042(6) 0.030(5) 0.006(4) -0.015(6) -0.012(6)
C18 0.105(10) 0.072(8) 0.052(7) 0.012(6) -0.020(7) -0.005(7)
C19 0.138(10) 0.059(8) 0.041(5) 0.011(6) -0.037(6) -0.009(8)
C20 0.065(8) 0.045(6) 0.058(7) -0.014(5) -0.002(5) 0.013(5)
C21 0.053(8) 0.082(8) 0.096(11) -0.035(7) 0.000(6) 0.008(7)
C22 0.082(9) 0.062(7) 0.071(8) 0.004(6) -0.001(7) 0.024(6)
C31 0.033(5) 0.023(4) 0.021(4) 0.004(3) 0.008(4) -0.006(4)
C32 0.040(5) 0.031(5) 0.024(4) 0.001(3) 0.008(4) -0.001(4)
C33 0.054(5) 0.032(5) 0.033(4) -0.001(5) 0.013(4) -0.010(5)
C34 0.068(7) 0.059(7) 0.025(5) 0.005(4) -0.006(5) -0.017(6)
C35 0.062(7) 0.048(6) 0.030(5) 0.011(4) -0.006(5) -0.004(6)
C36 0.034(5) 0.042(5) 0.021(4) 0.007(3) -0.002(4) -0.004(5)
C37 0.052(5) 0.037(5) 0.037(5) 0.003(4) 0.009(4) 0.012(4)
C38 0.114(11) 0.040(6) 0.086(9) 0.009(6) -0.022(8) 0.020(6)
C39 0.059(7) 0.089(10) 0.067(7) 0.023(6) -0.019(5) 0.002(6)
C40 0.050(6) 0.045(6) 0.040(5) 0.008(4) -0.007(4) -0.003(5)
C41 0.112(11) 0.069(9) 0.098(10) 0.047(7) 0.038(8) 0.052(7)
C42 0.069(9) 0.078(9) 0.086(9) -0.020(7) 0.008(7) 0.009(7)

loop_
_atom_type_symbol
_atom_type_description
_atom_type_scat_dispersion_real
_atom_type_scat_dispersion_imag
_atom_type_scat_source
C C 0.0033 0.0016 'International Tables Vol C Tables 4.2.6.8 and 6.1.1.4'
H H 0.0000 0.0000 'International Tables Vol C Tables 4.2.6.8 and 6.1.1.4'
N N 0.0061 0.0033 'International Tables Vol C Tables 4.2.6.8 and 6.1.1.4'
Cl Cl 0.1484 0.1585 'International Tables Vol C Tables 4.2.6.8 and 6.1.1.4'
Sn Sn -0.6537 1.4246 'International Tables Vol C Tables 4.2.6.8 and 6.1.1.4'

loop_
_geom_angle_atom_site_label_1
_geom_angle_atom_site_label_2
_geom_angle_atom_site_label_3
_geom_angle
_geom_angle_site_symmetry_1
_geom_angle_site_symmetry_3
_geom_angle_publ_flag
C1 Sn Cl2 96.04(19) . . ?
C1 Sn Cl1 89.80(19) . . ?
Cl2 Sn Cl1 94.19(10) . . ?
C1 N1 C2 110.6(6) . . ?
C1 N1 C11 126.6(6) . . ?
C2 N1 C11 122.7(6) . . ?
C1 N2 C3 109.6(6) . . ?
C1 N2 C31 127.1(6) . . ?
C3 N2 C31 122.6(6) . . ?
N1 C1 N2 105.7(6) . . ?
N1 C1 Sn 116.2(5) . . ?
N2 C1 Sn 138.2(5) . . ?
C3 C2 N1 105.5(7) . . ?
C3 C2 H2 127.3 . . ?
N1 C2 H2 127.3 . . ?
C2 C3 N2 108.7(7) . . ?
C2 C3 H3 125.7 . . ?
N2 C3 H3 125.7 . . ?
C16 C11 C12 125.2(9) . . ?
C16 C11 N1 118.2(8) . . ?
C12 C11 N1 116.6(8) . . ?
C11 C12 C13 113.9(10) . . ?
C11 C12 C17 124.0(8) . . ?
C13 C12 C17 122.0(10) . . ?
C14 C13 C12 122.0(10) . . ?
C14 C13 H13 119.0 . . ?
C12 C13 H13 119.0 . . ?
C13 C14 C15 122.6(10) . . ?
C13 C14 H14 118.7 . . ?
C15 C14 H14 118.7 . . ?
C14 C15 C16 117.8(11) . . ?
C14 C15 H15 121.1 . . ?
C16 C15 H15 121.1 . . ?
C11 C16 C15 118.4(10) . . ?
C11 C16 C20 122.9(8) . . ?
C15 C16 C20 118.6(10) . . ?
C12 C17 C18 114.3(9) . . ?
C12 C17 C19 111.4(9) . . ?
C18 C17 C19 108.0(8) . . ?
C12 C17 H17 107.6 . . ?
C18 C17 H17 107.6 . . ?
C19 C17 H17 107.6 . . ?
C17 C18 H18A 109.5 . . ?
C17 C18 H18B 109.5 . . ?
H18A C18 H18B 109.5 . . ?
C17 C18 H18C 109.5 . . ?
H18A C18 H18C 109.5 . . ?
H18B C18 H18C 109.5 . . ?
C17 C19 H19A 109.5 . . ?
C17 C19 H19B 109.5 . . ?
H19A C19 H19B 109.5 . . ?
C17 C19 H19C 109.5 . . ?
H19A C19 H19C 109.5 . . ?
H19B C19 H19C 109.5 . . ?
C22 C20 C16 111.5(9) . . ?
C22 C20 C21 110.6(10) . . ?
C16 C20 C21 114.1(9) . . ?
C22 C20 H20 106.7 . . ?
C16 C20 H20 106.7 . . ?
C21 C20 H20 106.7 . . ?
C20 C21 H21A 109.5 . . ?
C20 C21 H21B 109.5 . . ?
H21A C21 H21B 109.5 . . ?
C20 C21 H21C 109.5 . . ?
H21A C21 H21C 109.5 . . ?
H21B C21 H21C 109.5 . . ?
C20 C22 H22A 109.5 . . ?
C20 C22 H22B 109.5 . . ?
H22A C22 H22B 109.5 . . ?
C20 C22 H22C 109.5 . . ?
H22A C22 H22C 109.5 . . ?
H22B C22 H22C 109.5 . . ?
C32 C31 C36 124.5(7) . . ?
C32 C31 N2 119.0(7) . . ?
C36 C31 N2 116.4(7) . . ?
C31 C32 C33 117.1(8) . . ?
C31 C32 C37 122.3(7) . . ?
C33 C32 C37 120.6(7) . . ?
C34 C33 C32 120.5(9) . . ?
C34 C33 H33 119.7 . . ?
C32 C33 H33 119.7 . . ?
C33 C34 C35 121.6(9) . . ?
C33 C34 H34 119.2 . . ?
C35 C34 H34 119.2 . . ?
C34 C35 C36 119.6(9) . . ?
C34 C35 H35 120.2 . . ?
C36 C35 H35 120.2 . . ?
C31 C36 C35 116.5(8) . . ?
C31 C36 C40 123.5(7) . . ?
C35 C36 C40 119.9(8) . . ?
C39 C37 C32 111.3(7) . . ?
C39 C37 C38 111.1(9) . . ?
C32 C37 C38 111.4(8) . . ?
C39 C37 H37 107.6 . . ?
C32 C37 H37 107.6 . . ?
C38 C37 H37 107.6 . . ?
C37 C38 H38A 109.5 . . ?
C37 C38 H38B 109.5 . . ?
H38A C38 H38B 109.5 . . ?
C37 C38 H38C 109.5 . . ?
H38A C38 H38C 109.5 . . ?
H38B C38 H38C 109.5 . . ?
C37 C39 H39A 109.5 . . ?
C37 C39 H39B 109.5 . . ?
H39A C39 H39B 109.5 . . ?
C37 C39 H39C 109.5 . . ?
H39A C39 H39C 109.5 . . ?
H39B C39 H39C 109.5 . . ?
C41 C40 C36 113.6(8) . . ?
C41 C40 C42 112.2(10) . . ?
C36 C40 C42 109.3(8) . . ?
C41 C40 H40 107.1 . . ?
C36 C40 H40 107.1 . . ?
C42 C40 H40 107.1 . . ?
C40 C41 H41A 109.5 . . ?
C40 C41 H41B 109.5 . . ?
H41A C41 H41B 109.5 . . ?
C40 C41 H41C 109.5 . . ?
H41A C41 H41C 109.5 . . ?
H41B C41 H41C 109.5 . . ?
C40 C42 H42A 109.5 . . ?
C40 C42 H42B 109.5 . . ?
H42A C42 H42B 109.5 . . ?
C40 C42 H42C 109.5 . . ?
H42A C42 H42C 109.5 . . ?
H42B C42 H42C 109.5 . . ?

loop_
_geom_bond_atom_site_label_1
_geom_bond_atom_site_label_2
_geom_bond_distance
_geom_bond_site_symmetry_2
_geom_bond_publ_flag
Sn C1 2.341(8) . ?
Sn Cl2 2.426(2) . ?
Sn Cl1 2.439(3) . ?
N1 C1 1.344(9) . ?
N1 C2 1.382(10) . ?
N1 C11 1.461(10) . ?
N2 C1 1.345(9) . ?
N2 C3 1.361(9) . ?
N2 C31 1.455(10) . ?
C2 C3 1.338(11) . ?
C2 H2 0.9500 . ?
C3 H3 0.9500 . ?
C11 C16 1.361(13) . ?
C11 C12 1.407(12) . ?
C12 C13 1.410(13) . ?
C12 C17 1.471(14) . ?
C13 C14 1.356(17) . ?
C13 H13 0.9500 . ?
C14 C15 1.376(16) . ?
C14 H14 0.9500 . ?
C15 C16 1.413(13) . ?
C15 H15 0.9500 . ?
C16 C20 1.545(14) . ?
C17 C18 1.495(14) . ?
C17 C19 1.546(13) . ?
C17 H17 1.0000 . ?
C18 H18A 0.9800 . ?
C18 H18B 0.9800 . ?
C18 H18C 0.9800 . ?
C19 H19A 0.9800 . ?
C19 H19B 0.9800 . ?
C19 H19C 0.9800 . ?
C20 C22 1.528(15) . ?
C20 C21 1.546(13) . ?
C20 H20 1.0000 . ?
C21 H21A 0.9800 . ?
C21 H21B 0.9800 . ?
C21 H21C 0.9800 . ?
C22 H22A 0.9800 . ?
C22 H22B 0.9800 . ?
C22 H22C 0.9800 . ?
C31 C32 1.359(10) . ?
C31 C36 1.383(11) . ?
C32 C33 1.396(10) . ?
C32 C37 1.513(11) . ?
C33 C34 1.361(12) . ?
C33 H33 0.9500 . ?
C34 C35 1.370(13) . ?
C34 H34 0.9500 . ?
C35 C36 1.412(11) . ?
C35 H35 0.9500 . ?
C36 C40 1.521(12) . ?
C37 C39 1.506(13) . ?
C37 C38 1.540(13) . ?
C37 H37 1.0000 . ?
C38 H38A 0.9800 . ?
C38 H38B 0.9800 . ?
C38 H38C 0.9800 . ?
C39 H39A 0.9800 . ?
C39 H39B 0.9800 . ?
C39 H39C 0.9800 . ?
C40 C41 1.500(13) . ?
C40 C42 1.522(14) . ?
C40 H40 1.0000 . ?
C41 H41A 0.9800 . ?
C41 H41B 0.9800 . ?
C41 H41C 0.9800 . ?
C42 H42A 0.9800 . ?
C42 H42B 0.9800 . ?
C42 H42C 0.9800 . ?

loop_
_geom_torsion_atom_site_label_1
_geom_torsion_atom_site_label_2
_geom_torsion_atom_site_label_3
_geom_torsion_atom_site_label_4
_geom_torsion
_geom_torsion_site_symmetry_1
_geom_torsion_site_symmetry_2
_geom_torsion_site_symmetry_3
_geom_torsion_site_symmetry_4
_geom_torsion_publ_flag
C2 N1 C1 N2 1.0(9) . . . . ?
C11 N1 C1 N2 -173.9(7) . . . . ?
C2 N1 C1 Sn 179.8(5) . . . . ?
C11 N1 C1 Sn 4.9(10) . . . . ?
C3 N2 C1 N1 -0.3(8) . . . . ?
C31 N2 C1 N1 170.7(7) . . . . ?
C3 N2 C1 Sn -178.6(6) . . . . ?
C31 N2 C1 Sn -7.6(13) . . . . ?
Cl2 Sn C1 N1 176.5(5) . . . . ?
Cl1 Sn C1 N1 82.3(5) . . . . ?
Cl2 Sn C1 N2 -5.2(8) . . . . ?
Cl1 Sn C1 N2 -99.4(8) . . . . ?
C1 N1 C2 C3 -1.4(9) . . . . ?
C11 N1 C2 C3 173.8(7) . . . . ?
N1 C2 C3 N2 1.2(9) . . . . ?
C1 N2 C3 C2 -0.6(9) . . . . ?
C31 N2 C3 C2 -172.1(7) . . . . ?
C1 N1 C11 C16 74.3(10) . . . . ?
C2 N1 C11 C16 -100.1(10) . . . . ?
C1 N1 C11 C12 -108.0(9) . . . . ?
C2 N1 C11 C12 77.7(10) . . . . ?
C16 C11 C12 C13 1.8(12) . . . . ?
N1 C11 C12 C13 -175.8(7) . . . . ?
C16 C11 C12 C17 178.9(8) . . . . ?
N1 C11 C12 C17 1.3(12) . . . . ?
C11 C12 C13 C14 0.0(13) . . . . ?
C17 C12 C13 C14 -177.2(9) . . . . ?
C12 C13 C14 C15 -2.1(16) . . . . ?
C13 C14 C15 C16 2.4(16) . . . . ?
C12 C11 C16 C15 -1.5(13) . . . . ?
N1 C11 C16 C15 176.1(7) . . . . ?
C12 C11 C16 C20 -178.2(8) . . . . ?
N1 C11 C16 C20 -0.6(12) . . . . ?
C14 C15 C16 C11 -0.6(14) . . . . ?
C14 C15 C16 C20 176.2(9) . . . . ?
C11 C12 C17 C18 -102.0(10) . . . . ?
C13 C12 C17 C18 74.9(11) . . . . ?
C11 C12 C17 C19 135.3(9) . . . . ?
C13 C12 C17 C19 -47.9(12) . . . . ?
C11 C16 C20 C22 86.6(11) . . . . ?
C15 C16 C20 C22 -90.1(11) . . . . ?
C11 C16 C20 C21 -147.2(9) . . . . ?
C15 C16 C20 C21 36.1(12) . . . . ?
C1 N2 C31 C32 95.6(10) . . . . ?
C3 N2 C31 C32 -94.5(9) . . . . ?
C1 N2 C31 C36 -87.7(9) . . . . ?
C3 N2 C31 C36 82.2(9) . . . . ?
C36 C31 C32 C33 -2.0(12) . . . . ?
N2 C31 C32 C33 174.4(7) . . . . ?
C36 C31 C32 C37 178.4(8) . . . . ?
N2 C31 C32 C37 -5.1(11) . . . . ?
C31 C32 C33 C34 1.5(12) . . . . ?
C37 C32 C33 C34 -178.9(8) . . . . ?
C32 C33 C34 C35 -0.4(14) . . . . ?
C33 C34 C35 C36 -0.4(14) . . . . ?
C32 C31 C36 C35 1.3(12) . . . . ?
N2 C31 C36 C35 -175.3(7) . . . . ?
C32 C31 C36 C40 -176.4(8) . . . . ?
N2 C31 C36 C40 7.1(11) . . . . ?
C34 C35 C36 C31 0.0(13) . . . . ?
C34 C35 C36 C40 177.7(8) . . . . ?
C31 C32 C37 C39 98.4(9) . . . . ?
C33 C32 C37 C39 -81.2(10) . . . . ?
C31 C32 C37 C38 -137.1(9) . . . . ?
C33 C32 C37 C38 43.4(11) . . . . ?
C31 C36 C40 C41 -131.6(10) . . . . ?
C35 C36 C40 C41 50.8(13) . . . . ?
C31 C36 C40 C42 102.3(10) . . . . ?
C35 C36 C40 C42 -75.3(11) . . . . ?

loop_
_cod_related_entry_id
_cod_related_entry_database
_cod_related_entry_code
1 ChemSpider 30653165
